data_4347225
loop_
_publ_author_name
'Chakraborty, Uttam'
'Modl, Moritz'
'M\"uhldorf, Bernd'
'Bodensteiner, Michael'
'Demeshko, Serhiy'
'van Velzen, Niels J. C.'
'Scheer, Manfred'
'Harder, Sjoerd'
'Wolf, Robert'

_publ_section_title
;
 Pentaarylcyclopentadienyl Iron, Cobalt, and Nickel Halides.
;
_journal_issue 6
_journal_name_full 'Inorganic chemistry'
_journal_page_first 3065
_journal_page_last 3074
_journal_paper_doi 10.1021/acs.inorgchem.5b02896
_journal_volume 55
_journal_year 2016
_chemical_formula_moiety 'C55 H65 Co I2'
_chemical_formula_sum 'C55 H65 Co I2'
_chemical_formula_weight 1038.80
_space_group_crystal_system monoclinic
_space_group_IT_number 14
_space_group_name_Hall '-P 2ybc'
_space_group_name_H-M_alt 'P 1 21/c 1'
_atom_sites_solution_hydrogens geom
_atom_sites_solution_primary direct
_audit_creation_date 2015-02-19
_audit_creation_method
;
Olex2 1.2-alpha
(compiled 2015.01.26 svn.r3150 for OlexSys, GUI svn.r4998)
;
_cell_angle_alpha 90
_cell_angle_beta 102.501(3)
_cell_angle_gamma 90
_cell_formula_units_Z 4
_cell_length_a 14.1662(5)
_cell_length_b 25.8886(9)
_cell_length_c 13.6321(4)
_cell_measurement_reflns_used 9568
_cell_measurement_temperature 123(1)
_cell_measurement_theta_max 74.1580
_cell_measurement_theta_min 3.5980
_cell_volume 4881.0(3)
_computing_cell_refinement
;
CrysAlisPro, Agilent Technologies,
Version 1.171.37.31 (release 14-01-2014 CrysAlis171 .NET)
(compiled Jan 14 2014,18:38:05)
;
_computing_data_collection
;
CrysAlisPro, Agilent Technologies,
Version 1.171.37.31 (release 14-01-2014 CrysAlis171 .NET)
(compiled Jan 14 2014,18:38:05)
;
_computing_data_reduction
;
CrysAlisPro, Agilent Technologies,
Version 1.171.37.31 (release 14-01-2014 CrysAlis171 .NET)
(compiled Jan 14 2014,18:38:05)
;
_computing_molecular_graphics 'Olex2 (Dolomanov et al., 2009)'
_computing_publication_material 'Olex2 (Dolomanov et al., 2009)'
_computing_structure_refinement 'ShelXL (Sheldrick, 2008)'
_computing_structure_solution 'ShelXT (Sheldrick, 2015)'
_diffrn_ambient_environment N~2~
_diffrn_ambient_temperature 123(1)
_diffrn_detector 'CCD plate'
_diffrn_detector_area_resol_mean 4.1818
_diffrn_detector_type TitanS2
_diffrn_measured_fraction_theta_full 0.990
_diffrn_measured_fraction_theta_max 0.953
_diffrn_measurement_details
;
#__ type_ start__ end____ width___ exp.time_
  1 omega  -22.00   66.00   0.5000   15.0000
omega____ theta____ kappa____ phi______ frames
    -       44.0756  -57.0000  -60.0000 176

#__ type_ start__ end____ width___ exp.time_
  2 omega   20.00  109.00   0.5000   15.0000
omega____ theta____ kappa____ phi______ frames
    -       44.0756   57.0000   90.0000 178

#__ type_ start__ end____ width___ exp.time_
  3 omega   32.00   91.00   0.5000   60.0000
omega____ theta____ kappa____ phi______ frames
    -      104.5000  -30.0000   90.0000 118

#__ type_ start__ end____ width___ exp.time_
  4 omega   44.00   81.00   0.5000   60.0000
omega____ theta____ kappa____ phi______ frames
    -      104.5000  -45.0000 -150.0000 74

#__ type_ start__ end____ width___ exp.time_
  5 omega   69.00  106.00   0.5000   60.0000
omega____ theta____ kappa____ phi______ frames
    -      104.5000  -94.0000 -120.0000 74

#__ type_ start__ end____ width___ exp.time_
  6 omega   81.00  169.00   0.5000   60.0000
omega____ theta____ kappa____ phi______ frames
    -      104.5000  125.0000 -120.0000 176

#__ type_ start__ end____ width___ exp.time_
  7 omega   38.00  105.00   0.5000   60.0000
omega____ theta____ kappa____ phi______ frames
    -      104.5000  -94.0000    0.0000 134

#__ type_ start__ end____ width___ exp.time_
  8 omega   32.00   86.00   0.5000   60.0000
omega____ theta____ kappa____ phi______ frames
    -      104.5000  -30.0000  150.0000 108

#__ type_ start__ end____ width___ exp.time_
  9 omega   20.00  113.00   0.5000   15.0000
omega____ theta____ kappa____ phi______ frames
    -       44.0756   57.0000  -90.0000 186

#__ type_ start__ end____ width___ exp.time_
 10 omega   20.00   33.50   0.5000   15.0000
omega____ theta____ kappa____ phi______ frames
    -       44.0756   57.0000    0.0000 27
;
_diffrn_measurement_device 'four-circle diffractometer'
_diffrn_measurement_device_type 'GV1000, TitanS2'
_diffrn_measurement_method '\w scans'
_diffrn_orient_matrix_UB_11 0.0100464000
_diffrn_orient_matrix_UB_12 -0.0590170000
_diffrn_orient_matrix_UB_13 0.0134839000
_diffrn_orient_matrix_UB_21 0.0080091000
_diffrn_orient_matrix_UB_22 -0.0055073000
_diffrn_orient_matrix_UB_23 -0.1103306000
_diffrn_orient_matrix_UB_31 0.1106518000
_diffrn_orient_matrix_UB_32 0.0057522000
_diffrn_orient_matrix_UB_33 0.0320772000
_diffrn_radiation_monochromator mirror
_diffrn_radiation_probe x-ray
_diffrn_radiation_type CuK\a
_diffrn_radiation_wavelength 1.54184
_diffrn_reflns_av_R_equivalents 0.0504
_diffrn_reflns_av_unetI/netI 0.0547
_diffrn_reflns_Laue_measured_fraction_full 0.990
_diffrn_reflns_Laue_measured_fraction_max 0.953
_diffrn_reflns_limit_h_max 17
_diffrn_reflns_limit_h_min -12
_diffrn_reflns_limit_k_max 32
_diffrn_reflns_limit_k_min -28
_diffrn_reflns_limit_l_max 15
_diffrn_reflns_limit_l_min -16
_diffrn_reflns_number 19921
_diffrn_reflns_point_group_measured_fraction_full 0.990
_diffrn_reflns_point_group_measured_fraction_max 0.953
_diffrn_reflns_theta_full 67.684
_diffrn_reflns_theta_max 74.422
_diffrn_reflns_theta_min 3.195
_diffrn_source 'rotating-anode X-ray tube'
_diffrn_source_type 'GV1000 (Cu) X-ray Source'
_exptl_absorpt_coefficient_mu 12.931
_exptl_absorpt_correction_T_max 0.797
_exptl_absorpt_correction_T_min 0.267
_exptl_absorpt_correction_type gaussian
_exptl_absorpt_process_details
;
CrysAlisPro, Agilent Technologies,
Version 1.171.37.31 (release 14-01-2014 CrysAlis171 .NET)
(compiled Jan 14 2014,18:38:05)
Numerical absorption correction based on gaussian integration over
			a multifaceted crystal model
Empirical absorption correction using spherical harmonics,
 implemented in SCALE3 ABSPACK scaling algorithm.
;
_exptl_crystal_colour 'dark brown'
_exptl_crystal_density_diffrn 1.414
_exptl_crystal_description block
_exptl_crystal_F_000 2112
_exptl_crystal_size_max 0.1516
_exptl_crystal_size_mid 0.0411
_exptl_crystal_size_min 0.018
_refine_diff_density_max 2.376
_refine_diff_density_min -1.528
_refine_diff_density_rms 0.120
_refine_ls_extinction_method none
_refine_ls_goodness_of_fit_ref 1.034
_refine_ls_hydrogen_treatment constr
_refine_ls_matrix_type full
_refine_ls_number_parameters 554
_refine_ls_number_reflns 9494
_refine_ls_number_restraints 67
_refine_ls_restrained_S_all 1.034
_refine_ls_R_factor_all 0.0616
_refine_ls_R_factor_gt 0.0522
_refine_ls_shift/su_max 0.001
_refine_ls_shift/su_mean 0.000
_refine_ls_structure_factor_coef Fsqd
_refine_ls_weighting_details 'w=1/[\s^2^(Fo^2^)+(0.0798P)^2^+5.6902P] where P=(Fo^2^+2Fc^2^)/3'
_refine_ls_weighting_scheme calc
_refine_ls_wR_factor_gt 0.1370
_refine_ls_wR_factor_ref 0.1462
_reflns_Friedel_coverage 0.000
_reflns_number_gt 8001
_reflns_number_total 9494
_reflns_threshold_expression 'I > 2\s(I)'
_cod_data_source_file ic5b02896_si_002.cif
_cod_data_source_block compound_5
_cod_database_code 4347225
_chemical_oxdiff_formula C55H65CoI2
_chemical_oxdiff_usercomment 'red rod'
_shelx_space_group_comment
;
The symmetry employed for this shelxl refinement is uniquely defined
by the following loop, which should always be used as a source of
symmetry information in preference to the above space-group names.
They are only intended as comments.
;
_reflns_odcompleteness_completeness 99.14
_reflns_odcompleteness_iscentric 1
_reflns_odcompleteness_theta 66.97
_olex2_refinement_description
;
1. Fixed Uiso
 At 1.2 times of:
  All C(H) groups, All C(H,H) groups
 At 1.5 times of:
  All C(H,H,H) groups, All C(H,H,H,H,H,H) groups
2. Restrained distances
 C16-C15 \\sim C15-C14
 with sigma of 0.01
3. Uiso/Uaniso restraints and constraints
C12 \\sim C13 \\sim C15 \\sim C14 \\sim C18 \\sim C17 \\sim C16: within 1.7A
with sigma of 0.02 and sigma for terminal atoms of 0.02
4. Others
 Fixed Sof: C12(0.67) H12A(0.67) H12B(0.67) C13(0.67) H13A(0.67) H13B(0.67)
 H15A(0.67) H15B(0.67) H15C(0.67) H15D(0.33) H15E(0.33) H15F(0.33) C14(0.67)
 H14A(0.67) H14B(0.67) C18(0.33) H18A(0.33) H18B(0.33) C17(0.33) H17A(0.33)
 H17B(0.33) C16(0.33) H16A(0.33) H16B(0.33)
5.a Secondary CH2 refined with riding coordinates:
 C12(H12A,H12B), C13(H13A,H13B), C35(H35A,H35B), C55(H55A,H55B), C36(H36A,
 H36B), C25(H25A,H25B), C37(H37A,H37B), C45(H45A,H45B), C46(H46A,H46B),
 C56(H56A,H56B), C57(H57A,H57B), C47(H47A,H47B), C26(H26A,H26B), C27(H27A,H27B),
  C14(H14A,H14B), C18(H18A,H18B), C17(H17A,H17B), C16(H16A,H16B)
5.b Me refined with riding coordinates:
 C15(H15A,H15B,H15C), C15(H15D,H15E,H15F)
5.c Aromatic/amide H refined with riding coordinates:
 C31(H31), C7(H7), C20(H20), C30(H30), C34(H34), C40(H40), C11(H11), C44(H44),
 C24(H24), C53(H53), C21(H21), C50(H50), C43(H43), C54(H54), C8(H8), C33(H33),
 C51(H51), C41(H41), C23(H23), C10(H10)
5.d Idealised Me refined as rotating group:
 C38(H38A,H38B,H38C), C58(H58A,H58B,H58C), C48(H48A,H48B,H48C), C28(H28A,H28B,
 H28C)
;
_shelx_shelxl_version_number 2014/7
_olex2_submission_special_instructions 'No special instructions were received'

loop_
_space_group_symop_operation_xyz
'x, y, z'
'-x, y+1/2, -z+1/2'
'-x, -y, -z'
'x, -y-1/2, z-1/2'

loop_
_atom_site_label
_atom_site_type_symbol
_atom_site_fract_x
_atom_site_fract_y
_atom_site_fract_z
_atom_site_U_iso_or_equiv
_atom_site_adp_type
_atom_site_occupancy
_atom_site_site_symmetry_order
_atom_site_calc_flag
_atom_site_refinement_flags_posn
_atom_site_refinement_flags_adp
_atom_site_refinement_flags_occupancy
_atom_site_disorder_assembly
_atom_site_disorder_group
I1 I 0.56894(2) 0.27920(2) 0.18990(2) 0.03588(11) Uani 1 1 d . . . . .
I2 I 0.76112(3) 0.36443(2) 0.31710(3) 0.04788(13) Uani 1 1 d . . . . .
Co1 Co 0.64461(6) 0.30245(3) 0.36633(5) 0.02787(17) Uani 1 1 d . . . . .
C12 C 0.3054(8) 0.0776(4) 0.2871(9) 0.056(2) Uani 0.67 1 d . U P A 1
H12A H 0.2550 0.0942 0.2349 0.067 Uiso 0.67 1 calc R . P A 1
H12B H 0.3390 0.0517 0.2536 0.067 Uiso 0.67 1 calc R . P A 1
C39 C 0.8102(3) 0.29341(18) 0.5786(3) 0.0285(9) Uani 1 1 d . . . . .
C13 C 0.2592(9) 0.0514(4) 0.3597(9) 0.066(3) Uani 0.67 1 d . U P A 1
H13A H 0.2194 0.0767 0.3874 0.079 Uiso 0.67 1 calc R . P A 1
H13B H 0.3099 0.0384 0.4160 0.079 Uiso 0.67 1 calc R . P A 1
C49 C 0.7297(3) 0.19664(17) 0.4509(3) 0.0276(9) Uani 1 1 d . . . . .
C2 C 0.7101(4) 0.28860(17) 0.5176(3) 0.0273(9) Uani 1 1 d . . . . .
C1 C 0.6715(3) 0.24248(17) 0.4660(3) 0.0272(9) Uani 1 1 d . . . . .
C4 C 0.5450(3) 0.29973(18) 0.4565(3) 0.0278(9) Uani 1 1 d . . . . .
C31 C 0.6685(3) 0.42829(18) 0.7054(3) 0.0318(10) Uani 1 1 d . . . . .
H31 H 0.6890 0.4306 0.7764 0.038 Uiso 1 1 calc R . . . .
C6 C 0.5008(3) 0.20574(17) 0.3931(3) 0.0279(9) Uani 1 1 d . . . . .
C19 C 0.4478(3) 0.32225(17) 0.4408(3) 0.0294(9) Uani 1 1 d . . . . .
C7 C 0.5210(4) 0.16874(18) 0.3266(3) 0.0314(10) Uani 1 1 d . . . . .
H7 H 0.5769 0.1726 0.2995 0.038 Uiso 1 1 calc R . . . .
C3 C 0.6330(3) 0.32457(18) 0.5091(3) 0.0283(9) Uani 1 1 d . . . . .
C5 C 0.5683(3) 0.24774(17) 0.4327(3) 0.0259(9) Uani 1 1 d . . . . .
C20 C 0.3806(4) 0.31788(19) 0.3493(4) 0.0346(10) Uani 1 1 d . . . . .
H20 H 0.3996 0.3032 0.2927 0.042 Uiso 1 1 calc R . . . .
C29 C 0.6389(3) 0.37658(17) 0.5548(3) 0.0257(8) Uani 1 1 d . . . . .
C30 C 0.6728(3) 0.38085(18) 0.6593(3) 0.0301(9) Uani 1 1 d . . . . .
H30 H 0.6984 0.3515 0.6979 0.036 Uiso 1 1 calc R . . . .
C34 C 0.6071(3) 0.42089(18) 0.4995(4) 0.0307(9) Uani 1 1 d . . . . .
H34 H 0.5853 0.4187 0.4286 0.037 Uiso 1 1 calc R . . . .
C22 C 0.2544(4) 0.3553(2) 0.4222(4) 0.0408(11) Uani 1 1 d . . . . .
C40 C 0.8463(4) 0.25191(19) 0.6414(3) 0.0313(9) Uani 1 1 d . . . . .
H40 H 0.8073 0.2222 0.6426 0.038 Uiso 1 1 calc R . . . .
C11 C 0.4174(3) 0.19893(18) 0.4309(4) 0.0317(10) Uani 1 1 d . . . . .
H11 H 0.4012 0.2237 0.4759 0.038 Uiso 1 1 calc R . . . .
C44 C 0.8667(4) 0.33712(18) 0.5800(4) 0.0334(10) Uani 1 1 d . . . . .
H44 H 0.8421 0.3663 0.5404 0.040 Uiso 1 1 calc R . . . .
C24 C 0.4175(4) 0.3448(2) 0.5208(4) 0.0362(11) Uani 1 1 d . . . . .
H24 H 0.4626 0.3492 0.5829 0.043 Uiso 1 1 calc R . . . .
C53 C 0.7713(4) 0.10703(19) 0.4802(4) 0.0371(11) Uani 1 1 d . . . . .
H53 H 0.7607 0.0747 0.5089 0.045 Uiso 1 1 calc R . . . .
C21 C 0.2861(4) 0.3350(2) 0.3411(4) 0.0420(12) Uani 1 1 d . . . . .
H21 H 0.2420 0.3327 0.2780 0.050 Uiso 1 1 calc R . . . .
C50 C 0.8025(4) 0.20148(19) 0.3979(4) 0.0328(10) Uani 1 1 d . . . . .
H50 H 0.8142 0.2339 0.3700 0.039 Uiso 1 1 calc R . . . .
C43 C 0.9598(4) 0.3382(2) 0.6398(4) 0.0381(11) Uani 1 1 d . . . . .
H43 H 0.9988 0.3681 0.6394 0.046 Uiso 1 1 calc R . . . .
C54 C 0.7140(4) 0.14938(19) 0.4933(4) 0.0334(10) Uani 1 1 d . . . . .
H54 H 0.6649 0.1459 0.5306 0.040 Uiso 1 1 calc R . . . .
C8 C 0.4612(4) 0.1261(2) 0.2989(4) 0.0402(11) Uani 1 1 d . . . . .
H8 H 0.4767 0.1015 0.2532 0.048 Uiso 1 1 calc R . . . .
C33 C 0.6069(4) 0.46842(19) 0.5475(4) 0.0357(10) Uani 1 1 d . . . . .
H33 H 0.5870 0.4985 0.5085 0.043 Uiso 1 1 calc R . . . .
C52 C 0.8426(4) 0.1112(2) 0.4267(4) 0.0376(11) Uani 1 1 d . . . . .
C51 C 0.8579(4) 0.1590(2) 0.3859(4) 0.0368(11) Uani 1 1 d . . . . .
H51 H 0.9073 0.1624 0.3490 0.044 Uiso 1 1 calc R . . . .
C41 C 0.9377(4) 0.2539(2) 0.7013(4) 0.0358(10) Uani 1 1 d . . . . .
H41 H 0.9609 0.2257 0.7443 0.043 Uiso 1 1 calc R . . . .
C32 C 0.6353(3) 0.47248(19) 0.6514(4) 0.0332(10) Uani 1 1 d . . . . .
C23 C 0.3227(4) 0.3610(2) 0.5122(4) 0.0424(12) Uani 1 1 d . . . . .
H23 H 0.3039 0.3762 0.5685 0.051 Uiso 1 1 calc R . . . .
C35 C 0.6278(4) 0.52284(19) 0.7046(4) 0.0379(11) Uani 1 1 d . . . . .
H35A H 0.6112 0.5506 0.6539 0.046 Uiso 1 1 calc R . . . .
H35B H 0.6916 0.5312 0.7477 0.046 Uiso 1 1 calc R . . . .
C42 C 0.9966(4) 0.2966(2) 0.6997(4) 0.0369(11) Uani 1 1 d . . . . .
C55 C 0.9039(4) 0.0653(2) 0.4121(5) 0.0458(13) Uani 1 1 d . . . . .
H55A H 0.8812 0.0347 0.4439 0.055 Uiso 1 1 calc R . . . .
H55B H 0.8942 0.0582 0.3392 0.055 Uiso 1 1 calc R . . . .
C10 C 0.3584(4) 0.1565(2) 0.4035(5) 0.0484(14) Uani 1 1 d . . . . .
H10 H 0.3023 0.1524 0.4304 0.058 Uiso 1 1 calc R . . . .
C38 C 0.4794(5) 0.5693(2) 0.8982(5) 0.0511(14) Uani 1 1 d . . . . .
H38A H 0.4139 0.5650 0.8573 0.077 Uiso 1 1 calc GR . . . .
H38B H 0.4829 0.6014 0.9367 0.077 Uiso 1 1 calc GR . . . .
H38C H 0.4950 0.5400 0.9446 0.077 Uiso 1 1 calc GR . . . .
C36 C 0.5529(4) 0.52214(18) 0.7689(4) 0.0377(11) Uani 1 1 d . . . . .
H36A H 0.5660 0.4924 0.8155 0.045 Uiso 1 1 calc R . . . .
H36B H 0.4882 0.5169 0.7249 0.045 Uiso 1 1 calc R . . . .
C9 C 0.3796(5) 0.1194(3) 0.3372(6) 0.0609(18) Uani 1 1 d . . . . .
C25 C 0.1483(5) 0.3676(3) 0.4137(6) 0.0568(16) Uani 1 1 d . . . . .
H25A H 0.1198 0.3399 0.4481 0.068 Uiso 1 1 calc R . . . .
H25B H 0.1158 0.3664 0.3417 0.068 Uiso 1 1 calc R . . . .
C37 C 0.5511(5) 0.5714(2) 0.8302(5) 0.0470(13) Uani 1 1 d . . . . .
H37A H 0.6166 0.5775 0.8718 0.056 Uiso 1 1 calc R . . . .
H37B H 0.5347 0.6009 0.7836 0.056 Uiso 1 1 calc R . . . .
C45 C 1.1010(4) 0.2955(3) 0.7575(5) 0.0494(14) Uani 1 1 d . . . . .
H45A H 1.1096 0.2675 0.8080 0.059 Uiso 1 1 calc R . . . .
H45B H 1.1170 0.3287 0.7935 0.059 Uiso 1 1 calc R . . . .
C46 C 1.1718(4) 0.2865(3) 0.6836(6) 0.0589(17) Uani 1 1 d . . . . .
H46A H 1.1729 0.3182 0.6431 0.071 Uiso 1 1 calc R . . . .
H46B H 1.2380 0.2811 0.7240 0.071 Uiso 1 1 calc R . . . .
C56 C 1.0104(5) 0.0724(3) 0.4549(5) 0.0565(16) Uani 1 1 d . . . . .
H56A H 1.0446 0.0410 0.4398 0.068 Uiso 1 1 calc R . . . .
H56B H 1.0335 0.1017 0.4196 0.068 Uiso 1 1 calc R . . . .
C58 C 1.1469(5) 0.0871(3) 0.6031(7) 0.073(2) Uani 1 1 d . . . . .
H58A H 1.1705 0.1172 0.5718 0.109 Uiso 1 1 calc GR . . . .
H58B H 1.1786 0.0558 0.5857 0.109 Uiso 1 1 calc GR . . . .
H58C H 1.1618 0.0915 0.6763 0.109 Uiso 1 1 calc GR . . . .
C57 C 1.0388(5) 0.0823(3) 0.5656(6) 0.0650(19) Uani 1 1 d . . . . .
H57A H 1.0147 0.0537 0.6017 0.078 Uiso 1 1 calc R . . . .
H57B H 1.0074 0.1146 0.5812 0.078 Uiso 1 1 calc R . . . .
C47 C 1.1454(5) 0.2419(3) 0.6141(5) 0.0549(15) Uani 1 1 d . . . . .
H47A H 1.0853 0.2500 0.5643 0.066 Uiso 1 1 calc R . . . .
H47B H 1.1327 0.2113 0.6529 0.066 Uiso 1 1 calc R . . . .
C48 C 1.2243(6) 0.2294(3) 0.5601(6) 0.068(2) Uani 1 1 d . . . . .
H48A H 1.2060 0.1989 0.5176 0.102 Uiso 1 1 calc GR . . . .
H48B H 1.2844 0.2223 0.6093 0.102 Uiso 1 1 calc GR . . . .
H48C H 1.2341 0.2588 0.5181 0.102 Uiso 1 1 calc GR . . . .
C26 C 0.1246(6) 0.4191(3) 0.4559(6) 0.0653(18) Uani 1 1 d . . . . .
H26A H 0.0542 0.4211 0.4522 0.078 Uiso 1 1 calc R . . . .
H26B H 0.1581 0.4215 0.5274 0.078 Uiso 1 1 calc R . . . .
C27 C 0.1538(6) 0.4620(3) 0.4010(8) 0.081(2) Uani 1 1 d . . . . .
H27A H 0.1191 0.4596 0.3299 0.097 Uiso 1 1 calc R . . . .
H27B H 0.2239 0.4589 0.4029 0.097 Uiso 1 1 calc R . . . .
C15 C 0.1065(9) 0.0132(5) 0.2354(9) 0.103(3) Uani 1 1 d D U . . .
H15A H 0.0756 -0.0202 0.2155 0.154 Uiso 0.67 1 calc R . P B 1
H15B H 0.0617 0.0353 0.2620 0.154 Uiso 0.67 1 calc R . P B 1
H15C H 0.1231 0.0298 0.1769 0.154 Uiso 0.67 1 calc R . P B 1
H15D H 0.0758 -0.0196 0.2104 0.154 Uiso 0.33 1 calc R . P C 2
H15E H 0.0935 0.0205 0.3018 0.154 Uiso 0.33 1 calc R . P C 2
H15F H 0.0801 0.0410 0.1889 0.154 Uiso 0.33 1 calc R . P C 2
C14 C 0.1935(7) 0.0052(4) 0.3122(9) 0.058(2) Uani 0.67 1 d D U P A 1
H14A H 0.2350 -0.0187 0.2837 0.070 Uiso 0.67 1 calc R . P A 1
H14B H 0.1740 -0.0133 0.3682 0.070 Uiso 0.67 1 calc R . P A 1
C28 C 0.1340(8) 0.5163(3) 0.4426(9) 0.097(3) Uani 1 1 d . . . . .
H28A H 0.0649 0.5197 0.4415 0.146 Uiso 1 1 calc GR . . . .
H28B H 0.1535 0.5433 0.4006 0.146 Uiso 1 1 calc GR . . . .
H28C H 0.1712 0.5199 0.5118 0.146 Uiso 1 1 calc GR . . . .
C18 C 0.3362(13) 0.0645(6) 0.3467(14) 0.038(3) Uani 0.33 1 d . U P A 2
H18A H 0.3759 0.0378 0.3228 0.045 Uiso 0.33 1 calc R . P A 2
H18B H 0.3350 0.0571 0.4177 0.045 Uiso 0.33 1 calc R . P A 2
C17 C 0.2336(16) 0.0641(8) 0.2823(17) 0.058(4) Uani 0.33 1 d . U P A 2
H17A H 0.1872 0.0752 0.3229 0.070 Uiso 0.33 1 calc R . P A 2
H17B H 0.2289 0.0883 0.2253 0.070 Uiso 0.33 1 calc R . P A 2
C16 C 0.2094(11) 0.0095(12) 0.243(3) 0.097(6) Uani 0.33 1 d D U P A 2
H16A H 0.2262 0.0035 0.1773 0.116 Uiso 0.33 1 calc R . P A 2
H16B H 0.2398 -0.0173 0.2918 0.116 Uiso 0.33 1 calc R . P A 2

loop_
_atom_site_aniso_label
_atom_site_aniso_U_11
_atom_site_aniso_U_22
_atom_site_aniso_U_33
_atom_site_aniso_U_23
_atom_site_aniso_U_13
_atom_site_aniso_U_12
I1 0.0531(2) 0.03676(17) 0.02029(15) -0.00097(11) 0.01353(12) -0.00187(13)
I2 0.0691(3) 0.0456(2) 0.03377(19) 0.00155(13) 0.02160(16) -0.01818(16)
Co1 0.0394(4) 0.0266(3) 0.0201(3) 0.0013(3) 0.0118(3) 0.0004(3)
C12 0.058(5) 0.049(5) 0.066(6) -0.010(5) 0.027(5) -0.012(4)
C39 0.036(2) 0.031(2) 0.022(2) -0.0033(17) 0.0143(18) 0.0020(18)
C13 0.072(6) 0.055(5) 0.070(6) 0.000(5) 0.013(5) -0.003(5)
C49 0.033(2) 0.027(2) 0.023(2) -0.0017(16) 0.0063(17) 0.0031(18)
C2 0.041(2) 0.0245(19) 0.020(2) 0.0006(16) 0.0148(18) 0.0031(18)
C1 0.041(2) 0.026(2) 0.0198(19) 0.0023(16) 0.0167(18) 0.0001(19)
C4 0.039(2) 0.030(2) 0.0175(19) 0.0019(16) 0.0111(17) 0.0029(19)
C31 0.037(2) 0.034(2) 0.025(2) -0.0042(18) 0.0089(18) 0.002(2)
C6 0.032(2) 0.028(2) 0.025(2) -0.0009(17) 0.0082(17) 0.0020(18)
C19 0.037(2) 0.0228(19) 0.030(2) -0.0005(17) 0.0089(18) 0.0008(18)
C7 0.039(2) 0.031(2) 0.027(2) -0.0009(18) 0.0124(19) 0.0006(19)
C3 0.036(2) 0.032(2) 0.0203(19) 0.0023(17) 0.0124(17) 0.0019(19)
C5 0.035(2) 0.027(2) 0.0184(19) 0.0012(16) 0.0120(17) 0.0008(18)
C20 0.044(3) 0.035(2) 0.024(2) 0.0005(18) 0.0071(19) 0.005(2)
C29 0.033(2) 0.0237(19) 0.022(2) 0.0019(16) 0.0109(17) 0.0023(17)
C30 0.035(2) 0.031(2) 0.026(2) 0.0006(18) 0.0097(18) 0.0039(19)
C34 0.031(2) 0.030(2) 0.031(2) 0.0022(19) 0.0046(18) 0.0039(18)
C22 0.039(3) 0.037(2) 0.048(3) 0.002(2) 0.013(2) 0.005(2)
C40 0.037(2) 0.032(2) 0.026(2) -0.0001(18) 0.0094(18) 0.0028(19)
C11 0.035(2) 0.031(2) 0.030(2) -0.0009(18) 0.0105(19) 0.0025(19)
C44 0.042(3) 0.029(2) 0.032(2) -0.0039(18) 0.015(2) 0.002(2)
C24 0.039(3) 0.041(3) 0.031(2) -0.008(2) 0.011(2) 0.001(2)
C53 0.046(3) 0.027(2) 0.040(3) 0.0022(19) 0.012(2) 0.004(2)
C21 0.043(3) 0.044(3) 0.037(3) 0.005(2) 0.005(2) 0.013(2)
C50 0.040(3) 0.033(2) 0.029(2) 0.0001(18) 0.0149(19) 0.001(2)
C43 0.039(3) 0.037(2) 0.041(3) -0.005(2) 0.015(2) -0.004(2)
C54 0.039(3) 0.029(2) 0.035(2) 0.0001(19) 0.015(2) 0.001(2)
C8 0.046(3) 0.032(2) 0.045(3) -0.008(2) 0.016(2) -0.002(2)
C33 0.039(3) 0.031(2) 0.037(3) 0.000(2) 0.008(2) 0.005(2)
C52 0.039(3) 0.037(2) 0.036(3) -0.005(2) 0.008(2) 0.009(2)
C51 0.040(3) 0.040(3) 0.034(2) -0.003(2) 0.015(2) 0.003(2)
C41 0.043(3) 0.038(2) 0.028(2) -0.0007(19) 0.011(2) 0.008(2)
C32 0.029(2) 0.031(2) 0.042(3) -0.005(2) 0.0121(19) -0.0012(19)
C23 0.044(3) 0.045(3) 0.043(3) -0.008(2) 0.020(2) 0.005(2)
C35 0.045(3) 0.029(2) 0.043(3) -0.008(2) 0.017(2) -0.003(2)
C42 0.038(3) 0.047(3) 0.027(2) -0.006(2) 0.009(2) 0.005(2)
C55 0.052(3) 0.037(3) 0.049(3) -0.010(2) 0.012(3) 0.009(2)
C10 0.045(3) 0.039(3) 0.068(4) -0.004(3) 0.027(3) -0.003(2)
C38 0.067(4) 0.039(3) 0.055(3) -0.002(3) 0.030(3) 0.009(3)
C36 0.045(3) 0.027(2) 0.043(3) -0.005(2) 0.014(2) 0.002(2)
C9 0.053(4) 0.041(3) 0.096(5) -0.021(3) 0.033(4) -0.011(3)
C25 0.057(4) 0.057(4) 0.059(4) 0.002(3) 0.018(3) 0.017(3)
C37 0.059(3) 0.034(3) 0.053(3) -0.010(2) 0.024(3) 0.002(2)
C45 0.044(3) 0.061(4) 0.040(3) -0.004(3) 0.002(2) -0.007(3)
C46 0.036(3) 0.057(4) 0.079(5) -0.008(3) 0.000(3) 0.002(3)
C56 0.053(3) 0.047(3) 0.067(4) -0.006(3) 0.009(3) 0.016(3)
C58 0.066(4) 0.045(3) 0.093(6) -0.007(4) -0.014(4) 0.004(3)
C57 0.064(4) 0.053(4) 0.071(4) -0.012(3) -0.001(3) 0.010(3)
C47 0.049(3) 0.058(4) 0.058(4) 0.002(3) 0.012(3) 0.007(3)
C48 0.068(4) 0.070(4) 0.077(5) 0.019(4) 0.040(4) 0.022(4)
C26 0.063(4) 0.052(4) 0.086(5) -0.007(4) 0.028(4) 0.004(3)
C27 0.073(5) 0.067(5) 0.117(7) -0.002(5) 0.054(5) 0.001(4)
C15 0.121(7) 0.093(6) 0.106(7) 0.008(6) 0.051(6) -0.010(6)
C14 0.056(5) 0.036(4) 0.086(7) -0.005(5) 0.022(5) -0.010(4)
C28 0.116(8) 0.048(4) 0.144(9) -0.012(5) 0.063(7) -0.009(5)
C18 0.045(7) 0.030(6) 0.040(7) 0.000(6) 0.013(7) -0.009(6)
C17 0.061(8) 0.043(7) 0.065(8) 0.002(7) 0.003(8) -0.012(7)
C16 0.097(11) 0.073(10) 0.109(11) 0.005(10) -0.002(11) -0.017(10)

loop_
_atom_type_symbol
_atom_type_description
_atom_type_scat_dispersion_real
_atom_type_scat_dispersion_imag
_atom_type_scat_source
C C 0.0181 0.0091 'International Tables Vol C Tables 4.2.6.8 and 6.1.1.4'
H H 0.0000 0.0000 'International Tables Vol C Tables 4.2.6.8 and 6.1.1.4'
Co Co -2.3653 3.6143 'International Tables Vol C Tables 4.2.6.8 and 6.1.1.4'
I I -0.3257 6.8362 'International Tables Vol C Tables 4.2.6.8 and 6.1.1.4'

loop_
_exptl_crystal_face_index_h
_exptl_crystal_face_index_k
_exptl_crystal_face_index_l
_exptl_crystal_face_perp_dist
_exptl_oxdiff_crystal_face_indexfrac_h
_exptl_oxdiff_crystal_face_indexfrac_k
_exptl_oxdiff_crystal_face_indexfrac_l
_exptl_oxdiff_crystal_face_x
_exptl_oxdiff_crystal_face_y
_exptl_oxdiff_crystal_face_z
9 2 0 0.0197 8.9901 1.9913 -0.0020 -0.0272 0.0613 1.0062
-1 17 0 0.0115 -0.9964 16.9891 0.0024 -1.0126 -0.1018 -0.0125
-9 -2 -1 0.0180 -8.9900 -1.9881 -0.9966 0.0136 0.0489 -1.0382
1 -17 0 0.0066 0.9964 -16.9891 -0.0024 1.0126 0.1018 0.0125
2 0 -9 0.0858 1.9984 0.0273 -8.9875 -0.1027 1.0075 -0.0670
-1 0 9 0.0628 -0.9995 -0.0281 8.9873 0.1128 -0.9994 0.1775
-9 -2 0 0.0214 -8.9901 -1.9913 0.0020 0.0272 -0.0613 -1.0062

loop_
_geom_angle_atom_site_label_1
_geom_angle_atom_site_label_2
_geom_angle_atom_site_label_3
_geom_angle
I1 Co1 I2 93.86(3)
C2 Co1 I1 156.17(12)
C2 Co1 I2 101.33(13)
C2 Co1 C5 67.75(17)
C1 Co1 I1 116.01(13)
C1 Co1 I2 128.91(14)
C1 Co1 C2 40.43(17)
C1 Co1 C4 68.38(18)
C1 Co1 C3 68.07(17)
C1 Co1 C5 40.64(18)
C4 Co1 I1 111.14(13)
C4 Co1 I2 139.42(13)
C4 Co1 C2 67.86(18)
C4 Co1 C3 41.01(18)
C4 Co1 C5 40.44(17)
C3 Co1 I1 150.64(14)
C3 Co1 I2 105.48(13)
C3 Co1 C2 39.83(18)
C3 Co1 C5 68.20(17)
C5 Co1 I1 95.68(12)
C5 Co1 I2 168.75(12)
H12A C12 H12B 107.8
C13 C12 H12A 109.1
C13 C12 H12B 109.1
C13 C12 C9 112.5(9)
C9 C12 H12A 109.1
C9 C12 H12B 109.1
C40 C39 C2 117.1(4)
C44 C39 C2 123.7(4)
C44 C39 C40 119.0(4)
C12 C13 H13A 109.0
C12 C13 H13B 109.0
C12 C13 C14 112.7(10)
H13A C13 H13B 107.8
C14 C13 H13A 109.0
C14 C13 H13B 109.0
C50 C49 C1 119.8(4)
C50 C49 C54 120.0(4)
C54 C49 C1 120.1(4)
C39 C2 Co1 134.4(3)
C1 C2 Co1 67.6(2)
C1 C2 C39 124.1(4)
C3 C2 Co1 68.9(3)
C3 C2 C39 127.9(4)
C3 C2 C1 107.5(4)
C49 C1 Co1 123.0(3)
C2 C1 Co1 71.9(3)
C2 C1 C49 124.7(4)
C2 C1 C5 109.2(4)
C5 C1 Co1 71.8(3)
C5 C1 C49 126.0(4)
C19 C4 Co1 129.9(3)
C3 C4 Co1 69.7(3)
C3 C4 C19 125.2(4)
C5 C4 Co1 71.2(3)
C5 C4 C19 126.3(4)
C5 C4 C3 108.2(4)
C30 C31 H31 118.9
C32 C31 H31 118.9
C32 C31 C30 122.2(4)
C7 C6 C5 122.6(4)
C7 C6 C11 117.6(4)
C11 C6 C5 119.5(4)
C20 C19 C4 122.2(4)
C24 C19 C4 119.6(4)
C24 C19 C20 118.0(5)
C6 C7 H7 119.2
C6 C7 C8 121.6(5)
C8 C7 H7 119.2
C2 C3 Co1 71.3(3)
C2 C3 C4 108.3(4)
C2 C3 C29 126.1(4)
C4 C3 Co1 69.3(2)
C4 C3 C29 125.3(4)
C29 C3 Co1 129.8(3)
C1 C5 Co1 67.5(2)
C1 C5 C6 125.5(4)
C4 C5 Co1 68.4(3)
C4 C5 C1 106.5(4)
C4 C5 C6 127.6(4)
C6 C5 Co1 134.0(3)
C19 C20 H20 119.9
C21 C20 C19 120.2(5)
C21 C20 H20 119.9
C30 C29 C3 118.3(4)
C34 C29 C3 122.7(4)
C34 C29 C30 118.9(4)
C31 C30 C29 119.4(4)
C31 C30 H30 120.3
C29 C30 H30 120.3
C29 C34 H34 119.8
C29 C34 C33 120.4(4)
C33 C34 H34 119.8
C21 C22 C23 117.4(5)
C21 C22 C25 120.3(5)
C23 C22 C25 122.2(5)
C39 C40 H40 119.8
C41 C40 C39 120.5(5)
C41 C40 H40 119.8
C6 C11 H11 119.6
C10 C11 C6 120.7(5)
C10 C11 H11 119.6
C39 C44 H44 120.1
C39 C44 C43 119.8(5)
C43 C44 H44 120.1
C19 C24 H24 119.3
C19 C24 C23 121.4(5)
C23 C24 H24 119.3
C54 C53 H53 119.3
C52 C53 H53 119.3
C52 C53 C54 121.4(5)
C20 C21 H21 119.0
C22 C21 C20 122.0(5)
C22 C21 H21 119.0
C49 C50 H50 120.2
C51 C50 C49 119.7(5)
C51 C50 H50 120.2
C44 C43 H43 119.4
C42 C43 C44 121.1(5)
C42 C43 H43 119.4
C49 C54 C53 119.1(5)
C49 C54 H54 120.4
C53 C54 H54 120.4
C7 C8 H8 119.7
C9 C8 C7 120.5(5)
C9 C8 H8 119.7
C34 C33 H33 119.5
C32 C33 C34 121.0(5)
C32 C33 H33 119.5
C53 C52 C51 118.6(5)
C53 C52 C55 121.2(5)
C51 C52 C55 120.1(5)
C50 C51 C52 121.2(5)
C50 C51 H51 119.4
C52 C51 H51 119.4
C40 C41 H41 119.6
C40 C41 C42 120.8(5)
C42 C41 H41 119.6
C31 C32 C33 118.0(4)
C31 C32 C35 120.6(5)
C33 C32 C35 121.4(5)
C22 C23 H23 119.5
C24 C23 C22 121.1(5)
C24 C23 H23 119.5
C32 C35 H35A 108.9
C32 C35 H35B 108.9
C32 C35 C36 113.5(4)
H35A C35 H35B 107.7
C36 C35 H35A 108.9
C36 C35 H35B 108.9
C43 C42 C41 118.6(5)
C43 C42 C45 121.4(5)
C41 C42 C45 119.9(5)
C52 C55 H55A 108.7
C52 C55 H55B 108.7
H55A C55 H55B 107.6
C56 C55 C52 114.2(5)
C56 C55 H55A 108.7
C56 C55 H55B 108.7
C11 C10 H10 119.4
C11 C10 C9 121.2(5)
C9 C10 H10 119.4
H38A C38 H38B 109.5
H38A C38 H38C 109.5
H38B C38 H38C 109.5
C37 C38 H38A 109.5
C37 C38 H38B 109.5
C37 C38 H38C 109.5
C35 C36 H36A 108.8
C35 C36 H36B 108.8
C35 C36 C37 113.8(4)
H36A C36 H36B 107.7
C37 C36 H36A 108.8
C37 C36 H36B 108.8
C8 C9 C12 117.5(7)
C8 C9 C10 118.4(6)
C8 C9 C18 121.5(8)
C10 C9 C12 122.8(6)
C10 C9 C18 115.3(8)
C22 C25 H25A 108.1
C22 C25 H25B 108.1
C22 C25 C26 116.8(6)
H25A C25 H25B 107.3
C26 C25 H25A 108.1
C26 C25 H25B 108.1
C38 C37 C36 113.4(5)
C38 C37 H37A 108.9
C38 C37 H37B 108.9
C36 C37 H37A 108.9
C36 C37 H37B 108.9
H37A C37 H37B 107.7
C42 C45 H45A 109.5
C42 C45 H45B 109.5
C42 C45 C46 110.6(5)
H45A C45 H45B 108.1
C46 C45 H45A 109.5
C46 C45 H45B 109.5
C45 C46 H46A 108.7
C45 C46 H46B 108.7
H46A C46 H46B 107.6
C47 C46 C45 114.3(6)
C47 C46 H46A 108.7
C47 C46 H46B 108.7
C55 C56 H56A 108.3
C55 C56 H56B 108.3
H56A C56 H56B 107.4
C57 C56 C55 116.0(6)
C57 C56 H56A 108.3
C57 C56 H56B 108.3
H58A C58 H58B 109.5
H58A C58 H58C 109.5
H58B C58 H58C 109.5
C57 C58 H58A 109.5
C57 C58 H58B 109.5
C57 C58 H58C 109.5
C56 C57 C58 112.7(7)
C56 C57 H57A 109.0
C56 C57 H57B 109.0
C58 C57 H57A 109.0
C58 C57 H57B 109.0
H57A C57 H57B 107.8
C46 C47 H47A 109.3
C46 C47 H47B 109.3
C46 C47 C48 111.6(6)
H47A C47 H47B 108.0
C48 C47 H47A 109.3
C48 C47 H47B 109.3
C47 C48 H48A 109.5
C47 C48 H48B 109.5
C47 C48 H48C 109.5
H48A C48 H48B 109.5
H48A C48 H48C 109.5
H48B C48 H48C 109.5
C25 C26 H26A 109.3
C25 C26 H26B 109.3
H26A C26 H26B 108.0
C27 C26 C25 111.5(7)
C27 C26 H26A 109.3
C27 C26 H26B 109.3
C26 C27 H27A 108.7
C26 C27 H27B 108.7
C26 C27 C28 114.1(7)
H27A C27 H27B 107.6
C28 C27 H27A 108.7
C28 C27 H27B 108.7
H15A C15 H15B 109.5
H15A C15 H15C 109.5
H15B C15 H15C 109.5
H15D C15 H15E 109.5
H15D C15 H15F 109.5
H15E C15 H15F 109.5
C14 C15 H15A 109.5
C14 C15 H15B 109.5
C14 C15 H15C 109.5
C16 C15 H15D 109.5
C16 C15 H15E 109.5
C16 C15 H15F 109.5
C13 C14 H14A 106.9
C13 C14 H14B 106.9
C15 C14 C13 121.8(9)
C15 C14 H14A 106.9
C15 C14 H14B 106.9
H14A C14 H14B 106.7
C27 C28 H28A 109.5
C27 C28 H28B 109.5
C27 C28 H28C 109.5
H28A C28 H28B 109.5
H28A C28 H28C 109.5
H28B C28 H28C 109.5
C9 C18 H18A 110.2
C9 C18 H18B 110.2
H18A C18 H18B 108.5
C17 C18 C9 107.5(14)
C17 C18 H18A 110.2
C17 C18 H18B 110.2
C18 C17 H17A 109.9
C18 C17 H17B 109.9
H17A C17 H17B 108.3
C16 C17 C18 108.8(17)
C16 C17 H17A 109.9
C16 C17 H17B 109.9
C15 C16 C17 96.4(19)
C15 C16 H16A 112.5
C15 C16 H16B 112.5
C17 C16 H16A 112.5
C17 C16 H16B 112.5
H16A C16 H16B 110.0

loop_
_geom_bond_atom_site_label_1
_geom_bond_atom_site_label_2
_geom_bond_distance
I1 Co1 2.4859(7)
I2 Co1 2.4957(8)
Co1 C2 2.101(4)
Co1 C1 2.044(4)
Co1 C4 2.063(5)
Co1 C3 2.069(4)
Co1 C5 2.101(4)
C12 H12A 0.9900
C12 H12B 0.9900
C12 C13 1.466(16)
C12 C9 1.560(12)
C39 C2 1.486(7)
C39 C40 1.400(7)
C39 C44 1.384(7)
C13 H13A 0.9900
C13 H13B 0.9900
C13 C14 1.566(14)
C49 C1 1.484(6)
C49 C50 1.387(7)
C49 C54 1.391(6)
C2 C1 1.433(6)
C2 C3 1.421(7)
C1 C5 1.440(7)
C4 C19 1.467(7)
C4 C3 1.448(7)
C4 C5 1.440(6)
C31 H31 0.9500
C31 C30 1.387(6)
C31 C32 1.387(7)
C6 C7 1.390(6)
C6 C5 1.472(6)
C6 C11 1.398(7)
C19 C20 1.400(6)
C19 C24 1.384(7)
C7 H7 0.9500
C7 C8 1.392(7)
C3 C29 1.479(6)
C20 H20 0.9500
C20 C21 1.392(8)
C29 C30 1.405(6)
C29 C34 1.393(6)
C30 H30 0.9500
C34 H34 0.9500
C34 C33 1.394(7)
C22 C21 1.384(8)
C22 C23 1.396(8)
C22 C25 1.517(9)
C40 H40 0.9500
C40 C41 1.373(7)
C11 H11 0.9500
C11 C10 1.383(8)
C44 H44 0.9500
C44 C43 1.392(7)
C24 H24 0.9500
C24 C23 1.388(8)
C53 H53 0.9500
C53 C54 1.399(7)
C53 C52 1.371(8)
C21 H21 0.9500
C50 H50 0.9500
C50 C51 1.382(7)
C43 H43 0.9500
C43 C42 1.384(8)
C54 H54 0.9500
C8 H8 0.9500
C8 C9 1.378(9)
C33 H33 0.9500
C33 C32 1.390(7)
C52 C51 1.391(8)
C52 C55 1.511(7)
C51 H51 0.9500
C41 H41 0.9500
C41 C42 1.389(8)
C32 C35 1.507(6)
C23 H23 0.9500
C35 H35A 0.9900
C35 H35B 0.9900
C35 C36 1.515(8)
C42 C45 1.518(7)
C55 H55A 0.9900
C55 H55B 0.9900
C55 C56 1.506(9)
C10 H10 0.9500
C10 C9 1.394(9)
C38 H38A 0.9800
C38 H38B 0.9800
C38 H38C 0.9800
C38 C37 1.518(9)
C36 H36A 0.9900
C36 H36B 0.9900
C36 C37 1.527(7)
C9 C18 1.566(16)
C25 H25A 0.9900
C25 H25B 0.9900
C25 C26 1.517(9)
C37 H37A 0.9900
C37 H37B 0.9900
C45 H45A 0.9900
C45 H45B 0.9900
C45 C46 1.586(10)
C46 H46A 0.9900
C46 H46B 0.9900
C46 C47 1.491(10)
C56 H56A 0.9900
C56 H56B 0.9900
C56 C57 1.498(10)
C58 H58A 0.9800
C58 H58B 0.9800
C58 H58C 0.9800
C58 C57 1.512(10)
C57 H57A 0.9900
C57 H57B 0.9900
C47 H47A 0.9900
C47 H47B 0.9900
C47 C48 1.501(9)
C48 H48A 0.9800
C48 H48B 0.9800
C48 H48C 0.9800
C26 H26A 0.9900
C26 H26B 0.9900
C26 C27 1.448(11)
C27 H27A 0.9900
C27 H27B 0.9900
C27 C28 1.564(11)
C15 H15A 0.9800
C15 H15B 0.9800
C15 H15C 0.9800
C15 H15D 0.9800
C15 H15E 0.9800
C15 H15F 0.9800
C15 C14 1.449(15)
C15 C16 1.442(17)
C14 H14A 0.9900
C14 H14B 0.9900
C28 H28A 0.9800
C28 H28B 0.9800
C28 H28C 0.9800
C18 H18A 0.9900
C18 H18B 0.9900
C18 C17 1.53(3)
C17 H17A 0.9900
C17 H17B 0.9900
C17 C16 1.52(4)
C16 H16A 0.9900
C16 H16B 0.9900

loop_
_geom_torsion_atom_site_label_1
_geom_torsion_atom_site_label_2
_geom_torsion_atom_site_label_3
_geom_torsion_atom_site_label_4
_geom_torsion
Co1 C2 C1 C49 118.1(4)
Co1 C2 C1 C5 -62.6(3)
Co1 C2 C3 C4 59.7(3)
Co1 C2 C3 C29 -126.1(5)
Co1 C1 C5 C4 -57.4(3)
Co1 C1 C5 C6 128.9(4)
Co1 C4 C19 C20 46.3(7)
Co1 C4 C19 C24 -139.4(4)
Co1 C4 C3 C2 -60.9(3)
Co1 C4 C3 C29 124.8(4)
Co1 C4 C5 C1 56.9(3)
Co1 C4 C5 C6 -129.6(4)
Co1 C3 C29 C30 -151.1(4)
Co1 C3 C29 C34 32.8(7)
C12 C13 C14 C15 -65.7(15)
C39 C2 C1 Co1 -129.5(4)
C39 C2 C1 C49 -11.3(7)
C39 C2 C1 C5 168.0(4)
C39 C2 C3 Co1 130.6(5)
C39 C2 C3 C4 -169.8(4)
C39 C2 C3 C29 4.5(7)
C39 C40 C41 C42 -1.0(7)
C39 C44 C43 C42 -1.3(8)
C13 C12 C9 C8 145.0(9)
C13 C12 C9 C10 -48.2(14)
C49 C1 C5 Co1 -118.1(4)
C49 C1 C5 C4 -175.5(4)
C49 C1 C5 C6 10.8(7)
C49 C50 C51 C52 -0.6(8)
C2 C39 C40 C41 -178.9(4)
C2 C39 C44 C43 179.8(4)
C2 C1 C5 Co1 62.6(3)
C2 C1 C5 C4 5.2(5)
C2 C1 C5 C6 -168.5(4)
C2 C3 C29 C30 -55.8(6)
C2 C3 C29 C34 128.1(5)
C1 C49 C50 C51 178.7(4)
C1 C49 C54 C53 -178.5(4)
C1 C2 C3 Co1 -56.6(3)
C1 C2 C3 C4 3.0(5)
C1 C2 C3 C29 177.3(4)
C4 C19 C20 C21 173.2(5)
C4 C19 C24 C23 -172.3(5)
C4 C3 C29 C30 117.5(5)
C4 C3 C29 C34 -58.6(7)
C31 C32 C35 C36 -66.0(6)
C6 C7 C8 C9 -0.1(9)
C6 C11 C10 C9 -0.4(9)
C19 C4 C3 Co1 -125.2(4)
C19 C4 C3 C2 173.9(4)
C19 C4 C3 C29 -0.4(7)
C19 C4 C5 Co1 126.2(4)
C19 C4 C5 C1 -176.9(4)
C19 C4 C5 C6 -3.4(7)
C19 C20 C21 C22 -1.8(8)
C19 C24 C23 C22 -0.3(9)
C7 C6 C5 Co1 50.2(7)
C7 C6 C5 C1 -41.9(7)
C7 C6 C5 C4 145.8(5)
C7 C6 C11 C10 0.7(7)
C7 C8 C9 C12 167.9(7)
C7 C8 C9 C10 0.5(11)
C7 C8 C9 C18 -153.7(10)
C3 C2 C1 Co1 57.4(3)
C3 C2 C1 C49 175.5(4)
C3 C2 C1 C5 -5.2(5)
C3 C4 C19 C20 138.4(5)
C3 C4 C19 C24 -47.4(7)
C3 C4 C5 Co1 -60.2(3)
C3 C4 C5 C1 -3.3(5)
C3 C4 C5 C6 170.2(4)
C3 C29 C30 C31 -172.6(4)
C3 C29 C34 C33 174.7(5)
C5 C4 C19 C20 -49.1(7)
C5 C4 C19 C24 125.2(5)
C5 C4 C3 Co1 61.1(3)
C5 C4 C3 C2 0.2(5)
C5 C4 C3 C29 -174.1(4)
C5 C6 C7 C8 172.7(5)
C5 C6 C11 C10 -172.7(5)
C20 C19 C24 C23 2.2(8)
C29 C34 C33 C32 -2.1(8)
C30 C31 C32 C33 -0.8(8)
C30 C31 C32 C35 177.4(5)
C30 C29 C34 C33 -1.4(7)
C34 C29 C30 C31 3.7(7)
C34 C33 C32 C31 3.2(8)
C34 C33 C32 C35 -175.1(5)
C22 C25 C26 C27 64.7(9)
C40 C39 C2 Co1 -133.5(4)
C40 C39 C2 C1 -42.3(6)
C40 C39 C2 C3 129.4(5)
C40 C39 C44 C43 3.1(7)
C40 C41 C42 C43 2.8(7)
C40 C41 C42 C45 -173.2(5)
C11 C6 C7 C8 -0.5(7)
C11 C6 C5 Co1 -136.7(4)
C11 C6 C5 C1 131.2(5)
C11 C6 C5 C4 -41.2(7)
C11 C10 C9 C12 -166.9(8)
C11 C10 C9 C8 -0.2(11)
C11 C10 C9 C18 155.5(9)
C44 C39 C2 Co1 49.8(7)
C44 C39 C2 C1 140.9(5)
C44 C39 C2 C3 -47.3(7)
C44 C39 C40 C41 -2.0(7)
C44 C43 C42 C41 -1.7(8)
C44 C43 C42 C45 174.3(5)
C24 C19 C20 C21 -1.2(7)
C53 C52 C51 C50 -0.3(8)
C53 C52 C55 C56 -119.4(6)
C21 C22 C23 C24 -2.7(9)
C21 C22 C25 C26 -135.1(6)
C50 C49 C1 Co1 29.5(6)
C50 C49 C1 C2 -60.6(6)
C50 C49 C1 C5 120.2(5)
C50 C49 C54 C53 -1.0(7)
C43 C42 C45 C46 -72.9(7)
C54 C49 C1 Co1 -153.1(4)
C54 C49 C1 C2 116.8(5)
C54 C49 C1 C5 -62.3(6)
C54 C49 C50 C51 1.2(7)
C54 C53 C52 C51 0.5(8)
C54 C53 C52 C55 -179.5(5)
C8 C9 C18 C17 -119.3(14)
C33 C32 C35 C36 112.2(6)
C52 C53 C54 C49 0.1(8)
C52 C55 C56 C57 59.9(8)
C51 C52 C55 C56 60.5(7)
C41 C42 C45 C46 103.0(6)
C32 C31 C30 C29 -2.6(8)
C32 C35 C36 C37 174.9(5)
C23 C22 C21 C20 3.7(8)
C23 C22 C25 C26 48.8(9)
C35 C36 C37 C38 -177.2(5)
C42 C45 C46 C47 -50.5(8)
C55 C52 C51 C50 179.8(5)
C55 C56 C57 C58 178.0(6)
C10 C9 C18 C17 85.8(16)
C9 C12 C13 C14 -173.5(8)
C9 C18 C17 C16 149.7(19)
C25 C22 C21 C20 -172.6(6)
C25 C22 C23 C24 173.6(6)
C25 C26 C27 C28 -178.5(8)
C45 C46 C47 C48 -169.4(6)
C18 C17 C16 C15 152(2)
